data_2311618
loop_
_publ_author_name
'Mata, Ignasi'
'Espinosa, Enrique'
'Molins, Elies'
'Veintemillas, Sabino'
'Maniukiewicz, Waldemar'
'Lecomte, Claude'
'Cousson, Alain'
'Paulus, Werner'

_publ_section_title
;
 Contributions to the application of the transferability principle and the
 multipolar modeling of H atoms: electron-density study of L-histidinium
 dihydrogen orthophosphate orthophosphoric acid. I.
;
_journal_coeditor_code SH5044
_journal_issue 'Pt 5'
_journal_name_full 'Acta crystallographica. Section A, Foundations of crystallography'
_journal_page_first 365
_journal_page_last 378
_journal_paper_doi 10.1107/S0108767306025141
_journal_volume 62
_journal_year 2006
_chemical_formula_moiety 'C6 H10 N3 O2, H3 O4 P, H2 O4 P'
_chemical_formula_sum 'C6 H15 N3 O10 P2'
_chemical_formula_weight 351.085
_space_group_IT_number 4
_space_group_name_Hall 'P 2yb'
_space_group_name_H-M_alt 'P 1 21 1'
_symmetry_cell_setting monoclinic
_symmetry_space_group_name_Hall 'P 2yb'
_symmetry_space_group_name_H-M 'P 1 21 1'
_cell_angle_alpha 90
_cell_angle_beta 111.03(2)
_cell_angle_gamma 90
_cell_formula_units_Z 2
_cell_length_a 9.084(3)
_cell_length_b 8.9130(10)
_cell_length_c 8.786(2)
_cell_measurement_reflns_used 25
_cell_measurement_temperature 120(5)
_cell_measurement_theta_max 29
_cell_measurement_theta_min 12
_cell_volume 664.0(3)
_computing_cell_refinement 'CAD-4 (Enraf Nonius, 1989)'
_computing_data_collection 'CAD-4 (Enraf Nonius, 1989)'
_computing_data_reduction 'DREADD (Blessing 1987)'
_computing_structure_refinement 'MOLLY (Hansen & Coppens, 1978)'
_diffrn_measured_fraction_theta_full .99
_diffrn_measured_fraction_theta_max .54
_diffrn_measurement_device '\k-geometry diffractometer'
_diffrn_measurement_method 'profile data from \w/2\q scans'
_diffrn_radiation_type MoK\a
_diffrn_radiation_wavelength 0.71073
_diffrn_reflns_av_R_equivalents 0.025
_diffrn_reflns_limit_h_max 22
_diffrn_reflns_limit_h_min -22
_diffrn_reflns_limit_k_max 23
_diffrn_reflns_limit_k_min -23
_diffrn_reflns_limit_l_max 22
_diffrn_reflns_limit_l_min -16
_diffrn_reflns_number 27559
_diffrn_reflns_theta_full 39.8
_diffrn_reflns_theta_max 73.6
_diffrn_standards_decay_% 14
_diffrn_standards_interval_count 156
_diffrn_standards_interval_time 120
_diffrn_standards_number 3
_exptl_absorpt_coefficient_mu 0.374
_exptl_absorpt_correction_T_max 0.938
_exptl_absorpt_correction_T_min 0.870
_exptl_absorpt_correction_type gaussian
_exptl_absorpt_process_details '(DeTitta, 1985)'
_exptl_crystal_colour colourless
_exptl_crystal_density_diffrn 1.76
_exptl_crystal_density_meas ?
_exptl_crystal_density_method 'not measured'
_exptl_crystal_description prism
_exptl_crystal_F_000 364
_exptl_crystal_size_max 0.45
_exptl_crystal_size_mid 0.35
_exptl_crystal_size_min 0.32
_refine_diff_density_max 0.291
_refine_diff_density_min -0.212
_refine_ls_extinction_method none
_refine_ls_goodness_of_fit_ref 0.86
_refine_ls_hydrogen_treatment constr
_refine_ls_number_parameters 512
_refine_ls_number_reflns 6558
_refine_ls_R_factor_gt 0.018
_refine_ls_shift/su_max 0.113
_refine_ls_structure_factor_coef F
_refine_ls_weighting_scheme sigma
_refine_ls_wR_factor_ref 0.032
_reflns_number_gt 6558
_reflns_number_total 7634
_reflns_threshold_expression I>2u(I)
_cod_data_source_file sh5044sup1.cif
_cod_data_source_block LHP-XL-Nb
_cod_depositor_comments
;
The following automatic conversions were performed:

data item '_symmetry_cell_setting' value 'Monoclinic' was changed to
'monoclinic' in accordance with the
/home/saulius/struct/COD-crude-data/automatic-downloads/DataCite-retrospective/IUCr/depositions/lib/dictionaries/cif_core.dic
dictionary named 'cif_core.dic' version 2.4.2 last updated on
2011-04-26.

data item '_exptl_crystal_density_meas' value 'not measured' was
changed to '?' -- the value is perceived as not measured.

Automatic conversion script
Id: cif_fix_values 7556 2019-12-06 15:28:31Z antanas 
;
_cod_original_sg_symbol_H-M 'P 21'
_cod_database_code 2311618

loop_
_symmetry_equiv_pos_as_xyz
'x, y, z'
'-x, y+1/2, -z'

loop_
_atom_site_type_symbol
_atom_site_label
_atom_site_fract_x
_atom_site_fract_y
_atom_site_fract_z
_atom_site_U_iso_or_equiv
_atom_site_adp_type
_atom_site_calc_flag
P P1 0.593580(10) 0.11024000 0.992190(10) 0.0114 Uani d
O O11 0.50173(11) 0.12322(12) 0.81092(8) 0.0137 Uani d
O O12 0.54507(18) 0.22536(15) 1.09314(11) 0.0310 Uani d
O O13 0.57481(15) -0.04667(12) 1.06090(11) 0.0173 Uani d
O O14 0.77206(12) 0.13179(15) 1.01964(10) 0.0178 Uani d
P P2 0.550730(10) 0.30673(2) 0.472810(10) 0.0120 Uani d
O O21 0.37494(10) 0.31407(15) 0.41429(9) 0.0139 Uani d
O O22 0.63148(12) 0.28966(14) 0.65963(9) 0.0158 Uani d
O O23 0.61058(17) 0.17180(17) 0.39774(12) 0.0288 Uani d
O O24 0.62877(14) 0.45233(17) 0.43880(14) 0.0212 Uani d
O O1 1.01111(7) 0.85069(9) 0.66654(7) 0.0171 Uani d
O O2 1.06381(5) 0.60491(9) 0.67636(6) 0.0160 Uani d
C C1 1.00043(5) 0.72432(7) 0.60425(5) 0.0109 Uani d
N N1 0.78907(6) 0.83946(8) 0.37653(6) 0.0138 Uani d
C C2 0.90073(6) 0.71038(7) 0.42229(5) 0.0101 Uani d
C C3 1.00732(6) 0.71203(7) 0.32030(6) 0.0127 Uani d
C C4 0.92041(5) 0.68088(7) 0.14370(6) 0.0133 Uani d
N N5 0.87126(6) 0.53826(8) 0.08468(6) 0.0154 Uani d
C C6 0.79672(7) 0.54470(9) -0.07631(7) 0.0165 Uani d
N N7 0.79620(6) 0.68650(9) -0.12353(7) 0.0186 Uani d
C C8 0.87196(6) 0.77384(8) 0.01148(7) 0.0185 Uani d
H H1A 0.71168000 0.83361000 0.25868000 0.0269 Uani d
H H1B 0.72498000 0.84387000 0.45448000 0.0258 Uani d
H H1C 0.85112000 0.93856000 0.38708000 0.0281 Uani d
H H2 0.83196000 0.60677000 0.40279000 0.0254 Uani d
H H3A 1.10086000 0.62886000 0.37066000 0.0252 Uani d
H H3B 1.06511000 0.82138000 0.33285000 0.0320 Uani d
H H5 0.89557000 0.44170000 0.15823000 0.0412 Uani d
H H6 0.74445000 0.45156000 -0.15630000 0.0464 Uani d
H H7 0.73684000 0.72886000 -0.24094000 0.0314 Uani d
H H8 0.88249000 0.89289000 0.00286000 0.0473 Uani d
H H13 0.52050000 -0.13804000 0.98513000 0.0309 Uani d
H H14 0.84269000 0.12835000 1.14189000 0.0257 Uani d
H H22 0.57997000 0.21872000 0.71778000 0.0288 Uani d
H H23 0.58763000 0.18674000 0.27693000 0.0406 Uani d
H H24 0.57110000 0.50685000 0.33507000 0.0306 Uani d

loop_
_atom_site_aniso_label
_atom_site_aniso_U_11
_atom_site_aniso_U_22
_atom_site_aniso_U_33
_atom_site_aniso_U_12
_atom_site_aniso_U_13
_atom_site_aniso_U_23
P1 0.01295(4) 0.00886(5) 0.00559(3) 0.00054(4) 0.00245(3) 0.00065(3)
O11 0.01579(19) 0.0136(2) 0.00652(12) -0.00100(18) 0.00153(13) 0.00092(14)
O12 0.0339(3) 0.0166(3) 0.01024(17) 0.0120(3) 0.0093(2) 0.00187(18)
O13 0.0251(3) 0.0110(2) 0.01079(17) -0.0047(2) 0.00121(19) 0.00288(16)
O14 0.0140(2) 0.0253(3) 0.01066(16) -0.0042(2) 0.00260(16) 0.00128(19)
P2 0.01070(4) 0.01407(5) 0.00648(3) -0.00146(4) 0.00291(3) 0.00021(4)
O21 0.01095(16) 0.0211(3) 0.01047(14) -0.0031(2) 0.00322(13) -0.00436(18)
O22 0.0172(2) 0.0220(3) 0.00667(13) -0.0058(2) 0.00238(14) 0.00126(17)
O23 0.0263(3) 0.0220(3) 0.01172(19) 0.0086(3) 0.0084(2) 0.0014(2)
O24 0.0166(2) 0.0214(3) 0.0167(2) -0.0061(2) 0.0016(2) 0.0079(2)
O1 0.0280(3) 0.0118(2) 0.01069(16) 0.00261(17) -0.00309(16) -0.00407(16)
O2 0.01817(17) 0.0121(2) 0.00910(13) 0.00345(15) 0.00052(12) 0.00002(16)
C1 0.01194(15) 0.01044(19) 0.00690(12) 0.00016(13) 0.00116(11) -0.00098(13)
N1 0.01053(16) 0.0144(2) 0.00832(13) 0.00106(15) 0.00231(12) 0.00129(14)
C2 0.01022(15) 0.01085(18) 0.00666(12) -0.00149(14) 0.00173(11) -0.00038(12)
C3 0.01051(16) 0.0149(2) 0.00873(14) -0.00086(16) 0.00288(12) -0.00125(14)
C4 0.01201(15) 0.01181(18) 0.00717(13) 0.00176(13) 0.00284(11) 0.00076(13)
N5 0.01888(19) 0.0113(2) 0.00776(13) 0.00120(14) 0.00179(12) 0.00083(14)
C6 0.0193(2) 0.0166(3) 0.00825(15) 0.00085(17) 0.00143(13) -0.00122(16)
N7 0.01490(18) 0.0191(3) 0.00769(14) 0.00379(15) 0.00260(12) 0.00334(16)
C8 0.01569(18) 0.0126(2) 0.01096(15) 0.00258(14) 0.00509(13) 0.00322(15)
H1A 0.02693000 0.04255000 0.01932000 0.01076000 0.00052000 -0.00140000
H1B 0.02575000 0.03629000 0.02381000 0.00356000 0.01220000 0.00324000
H1C 0.02815000 0.02185000 0.03382000 -0.00268000 0.01050000 0.00428000
H2 0.02543000 0.02301000 0.02422000 -0.00920000 0.00654000 -0.00045000
H3A 0.02520000 0.03905000 0.02360000 0.01079000 0.00532000 0.00252000
H3B 0.03200000 0.03050000 0.02790000 -0.01337000 0.01184000 -0.00420000
H5 0.04119000 0.01974000 0.02243000 0.00114000 0.00697000 0.00428000
H6 0.04639000 0.03097000 0.02451000 -0.00598000 0.00418000 -0.01232000
H7 0.03136000 0.03954000 0.01705000 0.00373000 0.00585000 0.00819000
H8 0.04728000 0.01840000 0.03396000 -0.00096000 0.01502000 0.00403000
H13 0.03085000 0.02916000 0.02263000 -0.00207000 0.00833000 0.00124000
H14 0.02568000 0.03407000 0.02337000 -0.00404000 0.00631000 -0.00080000
H22 0.02884000 0.02813000 0.01975000 -0.00342000 0.00847000 0.00186000
H23 0.04062000 0.03552000 0.02198000 0.00779000 0.01505000 -0.00142000
H24 0.03058000 0.03145000 0.02269000 -0.00314000 0.00500000 0.00546000

loop_
_geom_angle_atom_site_label_1
_geom_angle_atom_site_label_2
_geom_angle_atom_site_label_3
_geom_angle
O11 P1 O12 113.34(6)
O11 P1 O13 112.39(5)
O11 P1 O14 107.61(5)
O12 P1 O13 106.55(7)
O12 P1 O14 109.18(8)
O13 P1 O14 107.61(7)
P1 O13 H13 122.690000
P1 O14 H14 112.261000
O21 P2 O22 114.28(5)
O21 P2 O23 112.34(7)
O21 P2 O24 113.67(7)
O22 P2 O23 105.57(6)
O22 P2 O24 102.14(6)
O23 P2 O24 108.02(8)
P2 O22 H22 117.523000
P2 O23 H23 111.667000
P2 O24 H24 117.012000
O1 C1 O2 126.35(6)
O1 C1 C2 117.18(5)
O2 C1 C2 116.47(5)
C2 N1 H1A 112.808000
C2 N1 H1B 109.691000
C2 N1 H1C 109.811000
H1A N1 H1B 108.820000
H1A N1 H1C 106.788000
H1B N1 H1C 108.815000
C1 C2 N1 107.99(4)
C1 C2 C3 110.30(4)
C1 C2 H2 108.796000
N1 C2 C3 110.21(4)
N1 C2 H2 108.325000
C3 C2 H2 111.144000
C2 C3 C4 113.28(4)
C2 C3 H3A 108.535000
C2 C3 H3B 109.249000
C4 C3 H3A 109.792000
C4 C3 H3B 109.044000
H3A C3 H3B 106.734000
C3 C4 N5 122.62(5)
C3 C4 C8 131.34(6)
N5 C4 C8 106.04(5)
C4 N5 C6 109.31(6)
C4 N5 H5 123.575000
C6 N5 H5 127.059000
N5 C6 N7 108.41(6)
N5 C6 H6 126.467000
C6 N7 C8 108.87(5)
C6 N7 H7 126.334000
C8 N7 H7 124.418000
C4 C8 N7 107.37(6)
C4 C8 H8 130.707000
N7 C8 H8 121.902000

loop_
_geom_bond_atom_site_label_1
_geom_bond_atom_site_label_2
_geom_bond_distance
P1 O11 1.5140(7)
P1 O12 1.5212(10)
P1 O13 1.5567(10)
P1 O14 1.5630(10)
P2 O21 1.4931(9)
P2 O22 1.5464(7)
P2 O23 1.5602(12)
P2 O24 1.5583(12)
C1 O1 1.2407(9)
C1 O2 1.2664(9)
C2 C1 1.5338(6)
C2 N1 1.4904(8)
C2 C3 1.5374(7)
C3 C4 1.4929(7)
C4 N5 1.3849(9)
N5 C6 1.3323(7)
C6 N7 1.3298(10)
N7 C8 1.3786(9)
C8 C4 1.3648(8)
N1 H1A 1.0230000
N1 H1B 1.0467000
N1 H1C 1.0340000
C2 H2 1.0934000
C3 H3A 1.0943000
C3 H3B 1.0937000
N5 H5 1.0510000
C6 H6 1.0812000
N7 H7 1.0480000
C8 H8 1.0706000
O13 H13 1.0555000
O14 H14 1.0351000
O22 H22 1.0254000
O23 H23 1.0144000
O24 H24 0.9992000
